data_7707005
loop_
_publ_author_name
'Qin, Chun-Yan'
'Zhao, Sheng-Ze'
'Wu, Hua-Yu'
'Li, Yong-Hua'
'Wang, Zi-Kun'
'Wang, Zheng'
'Wang, Shi'

_publ_section_title
;
 The dynamic interplay between intramolecular and intermolecular
 interactions in mononuclear manganese(III) SCO complexes.
;
_journal_issue 17
_journal_name_full 'Dalton transactions (Cambridge, England : 2003)'
_journal_page_first 5899
_journal_page_last 5910
_journal_paper_doi 10.1039/d0dt04109b
_journal_volume 50
_journal_year 2021
_chemical_formula_moiety 'C22 H26 F2 Mn N4 O2, As F6'
_chemical_formula_sum 'C22 H26 As F8 Mn N4 O2'
_chemical_formula_weight 660.33
_space_group_crystal_system monoclinic
_space_group_IT_number 13
_space_group_name_Hall '-P 2yac'
_space_group_name_H-M_alt 'P 1 2/n 1'
_atom_sites_solution_hydrogens mixed
_audit_creation_method SHELXL-2014/7
_audit_update_record
;
2021-03-22 deposited with the CCDC.	2021-03-25 downloaded from the CCDC.
;
_cell_angle_alpha 90
_cell_angle_beta 94.453(2)
_cell_angle_gamma 90
_cell_formula_units_Z 2
_cell_length_a 11.5522(11)
_cell_length_b 8.1697(8)
_cell_length_c 13.4202(11)
_cell_measurement_reflns_used 9328
_cell_measurement_temperature 298(2)
_cell_measurement_theta_max 33.061
_cell_measurement_theta_min 2.242
_cell_volume 1262.7(2)
_computing_cell_refinement SMART
_computing_data_collection 'SMART (Bruker, 2000)'
_computing_data_reduction 'SAINT (Bruker, 2000)'
_computing_molecular_graphics SHELXL
_computing_publication_material SHELXL
_computing_structure_refinement 'SHELXL-2014/7 (Sheldrick, 2014)'
_computing_structure_solution 'SHELXL-2014/7 (Sheldrick, 2014)'
_diffrn_ambient_temperature 298(2)
_diffrn_measured_fraction_theta_full 0.998
_diffrn_measured_fraction_theta_max 0.996
_diffrn_measurement_device_type 'CCD area detector'
_diffrn_measurement_method 'phi and omega scans'
_diffrn_radiation_type MoK\a
_diffrn_radiation_wavelength 0.71073
_diffrn_reflns_av_R_equivalents 0.0836
_diffrn_reflns_av_unetI/netI 0.0630
_diffrn_reflns_Laue_measured_fraction_full 0.998
_diffrn_reflns_Laue_measured_fraction_max 0.996
_diffrn_reflns_limit_h_max 17
_diffrn_reflns_limit_h_min -16
_diffrn_reflns_limit_k_max 7
_diffrn_reflns_limit_k_min -12
_diffrn_reflns_limit_l_max 20
_diffrn_reflns_limit_l_min -18
_diffrn_reflns_number 15086
_diffrn_reflns_point_group_measured_fraction_full 0.998
_diffrn_reflns_point_group_measured_fraction_max 0.996
_diffrn_reflns_theta_full 25.242
_diffrn_reflns_theta_max 33.061
_diffrn_reflns_theta_min 2.242
_diffrn_source 'fine-focus sealed tube'
_exptl_absorpt_coefficient_mu 1.911
_exptl_absorpt_correction_T_max 0.826
_exptl_absorpt_correction_T_min 0.716
_exptl_absorpt_correction_type multi-scan
_exptl_absorpt_process_details 'SADABS; Bruker, 2000'
_exptl_crystal_colour black
_exptl_crystal_density_diffrn 1.737
_exptl_crystal_description block
_exptl_crystal_F_000 664
_exptl_crystal_size_max 0.22
_exptl_crystal_size_mid 0.15
_exptl_crystal_size_min 0.10
_refine_diff_density_max 0.652
_refine_diff_density_min -1.242
_refine_diff_density_rms 0.099
_refine_ls_extinction_method none
_refine_ls_goodness_of_fit_ref 1.047
_refine_ls_hydrogen_treatment mixed
_refine_ls_matrix_type full
_refine_ls_number_parameters 178
_refine_ls_number_reflns 4791
_refine_ls_number_restraints 0
_refine_ls_restrained_S_all 1.047
_refine_ls_R_factor_all 0.0948
_refine_ls_R_factor_gt 0.0521
_refine_ls_shift/su_max 0.000
_refine_ls_shift/su_mean 0.000
_refine_ls_structure_factor_coef Fsqd
_refine_ls_weighting_details 'w=1/[\s^2^(Fo^2^)+(0.0677P)^2^+1.0499P] where P=(Fo^2^+2Fc^2^)/3'
_refine_ls_weighting_scheme calc
_refine_ls_wR_factor_gt 0.1304
_refine_ls_wR_factor_ref 0.1625
_reflns_Friedel_coverage 0.000
_reflns_number_gt 3099
_reflns_number_total 4791
_reflns_threshold_expression 'I > 2\s(I)'
_cod_data_source_file d0dt04109b2.cif
_cod_data_source_block AsF6-298K
_cod_depositor_comments
;
The following automatic conversions were performed:

data item '_exptl_absorpt_correction_type' value 'Multi-scan' was
changed to 'multi-scan' in accordance with the
/home/data/users/saulius/crontab/automatic-downloads/rss-feeds/RSC/lib/dictionaries/cif_core.dic
dictionary named 'cif_core.dic' version 2.4.2 last updated on
2011-04-26.

Automatic conversion script
Id: cif_fix_values 7556 2019-12-06 15:28:31Z antanas 

 Adding full bibliography for 7707004--7707019.cif.
;
_cod_original_cell_volume 1262.8(2)
_cod_original_sg_symbol_H-M 'P 2/n'
_cod_original_formula_sum ' C22 H26 As F8 Mn N4 O2'
_cod_database_code 7707005
_shelx_shelxl_version_number 2014/7
_shelx_space_group_comment
;
The symmetry employed for this shelxl refinement is uniquely defined
by the following loop, which should always be used as a source of
symmetry information in preference to the above space-group names.
They are only intended as comments.
;

loop_
_space_group_symop_operation_xyz
'x, y, z'
'-x+1/2, y, -z+1/2'
'-x, -y, -z'
'x-1/2, -y, z-1/2'

loop_
_atom_site_label
_atom_site_type_symbol
_atom_site_fract_x
_atom_site_fract_y
_atom_site_fract_z
_atom_site_U_iso_or_equiv
_atom_site_adp_type
_atom_site_occupancy
_atom_site_site_symmetry_order
_atom_site_calc_flag
_atom_site_refinement_flags_posn
_atom_site_refinement_flags_adp
_atom_site_refinement_flags_occupancy
_atom_site_disorder_assembly
_atom_site_disorder_group
Mn1 Mn 0.2500 0.33449(7) 0.7500 0.03054(15) Uani 1 2 d S T P . .
O1 O 0.29747(19) 0.3416(2) 0.88580(14) 0.0356(4) Uani 1 1 d . . . . .
C1 C 0.3325(2) 0.4790(3) 0.93246(19) 0.0319(5) Uani 1 1 d . . . . .
C2 C 0.3002(3) 0.5062(4) 1.0300(2) 0.0413(6) Uani 1 1 d . . . . .
H1 H 0.2525 0.4313 1.0591 0.050 Uiso 1 1 calc R U . . .
C3 C 0.3386(3) 0.6427(4) 1.0827(2) 0.0457(7) Uani 1 1 d . . . . .
H2 H 0.3156 0.6614 1.1466 0.055 Uiso 1 1 calc R U . . .
C4 C 0.4110(3) 0.7510(4) 1.0401(3) 0.0463(7) Uani 1 1 d . . . . .
F1 F 0.4524(2) 0.8815(3) 1.09491(18) 0.0647(6) Uani 1 1 d . . . . .
C5 C 0.4456(3) 0.7301(4) 0.9465(2) 0.0419(6) Uani 1 1 d . . . . .
H3 H 0.4957 0.8047 0.9200 0.050 Uiso 1 1 calc R U . . .
C6 C 0.4045(2) 0.5941(3) 0.8905(2) 0.0338(5) Uani 1 1 d . . . . .
C7 C 0.4466(2) 0.5694(4) 0.7928(2) 0.0367(6) Uani 1 1 d . . . . .
H4 H 0.5117 0.6281 0.7771 0.044 Uiso 1 1 calc R U . . .
N1 N 0.4000(2) 0.4722(3) 0.72657(17) 0.0347(5) Uani 1 1 d . . . . .
C8 C 0.4604(3) 0.4491(5) 0.6347(2) 0.0469(7) Uani 1 1 d . . . . .
H5 H 0.5222 0.5292 0.6328 0.056 Uiso 1 1 calc R U . . .
H6 H 0.4061 0.4669 0.5768 0.056 Uiso 1 1 calc R U . . .
C9 C 0.5115(3) 0.2775(5) 0.6297(3) 0.0581(10) Uani 1 1 d . . . . .
H7 H 0.5582 0.2724 0.5727 0.070 Uiso 1 1 calc R U . . .
H8 H 0.5630 0.2599 0.6892 0.070 Uiso 1 1 calc R U . . .
C10 C 0.4249(4) 0.1399(5) 0.6210(3) 0.0583(10) Uani 1 1 d . . . . .
H9 H 0.3695 0.1603 0.5643 0.070 Uiso 1 1 calc R U . . .
H10 H 0.4651 0.0387 0.6085 0.070 Uiso 1 1 calc R U . . .
N2 N 0.3616(3) 0.1207(3) 0.7118(2) 0.0477(7) Uani 1 1 d . . . . .
H11 H 0.408(4) 0.111(5) 0.763(3) 0.065(13) Uiso 1 1 d . . . . .
C11 C 0.2871(4) -0.0260(5) 0.7066(3) 0.0664(11) Uani 1 1 d . . . . .
H12 H 0.3349 -0.1237 0.7085 0.080 Uiso 1 1 calc R U . . .
H13 H 0.2383 -0.0261 0.6445 0.080 Uiso 1 1 calc R U . . .
As1 As 0.7500 0.88131(6) 0.7500 0.04073(14) Uani 1 2 d S T P . .
F2 F 0.7500 1.0901(4) 0.7500 0.0605(8) Uani 1 2 d S T P . .
F3 F 0.6015(2) 0.8831(3) 0.7467(3) 0.0863(9) Uani 1 1 d . . . . .
F4 F 0.7500 0.6697(4) 0.7500 0.0707(10) Uani 1 2 d S T P . .
F5 F 0.7440(3) 0.8805(3) 0.62376(18) 0.0932(11) Uani 1 1 d . . . . .

loop_
_atom_site_aniso_label
_atom_site_aniso_U_11
_atom_site_aniso_U_22
_atom_site_aniso_U_33
_atom_site_aniso_U_23
_atom_site_aniso_U_13
_atom_site_aniso_U_12
Mn1 0.0287(3) 0.0305(3) 0.0316(3) 0.000 -0.0024(2) 0.000
O1 0.0400(11) 0.0356(10) 0.0299(9) 0.0037(8) -0.0055(7) -0.0063(8)
C1 0.0258(11) 0.0357(13) 0.0330(11) -0.0004(10) -0.0055(9) 0.0015(10)
C2 0.0347(14) 0.0527(18) 0.0358(13) -0.0001(13) -0.0008(11) -0.0004(12)
C3 0.0381(15) 0.059(2) 0.0390(15) -0.0104(14) -0.0020(12) 0.0089(14)
C4 0.0417(16) 0.0416(16) 0.0536(17) -0.0188(14) -0.0100(13) 0.0082(13)
F1 0.0677(15) 0.0546(13) 0.0696(14) -0.0304(11) -0.0079(11) 0.0011(11)
C5 0.0381(15) 0.0351(14) 0.0515(16) -0.0064(13) -0.0032(12) -0.0019(12)
C6 0.0285(12) 0.0335(13) 0.0386(13) -0.0022(11) -0.0021(10) 0.0008(10)
C7 0.0304(13) 0.0384(14) 0.0413(14) 0.0024(12) 0.0022(10) -0.0049(11)
N1 0.0269(10) 0.0414(13) 0.0358(11) -0.0006(10) 0.0018(8) -0.0010(9)
C8 0.0336(14) 0.069(2) 0.0383(14) -0.0025(15) 0.0067(11) -0.0002(14)
C9 0.0374(16) 0.084(3) 0.0531(19) -0.0112(19) 0.0067(14) 0.0152(18)
C10 0.059(2) 0.063(2) 0.0519(19) -0.0122(17) -0.0038(16) 0.0243(18)
N2 0.0480(16) 0.0428(15) 0.0493(15) -0.0036(12) -0.0146(12) 0.0090(12)
C11 0.079(3) 0.0369(17) 0.080(3) -0.0115(17) -0.012(2) 0.0075(18)
As1 0.0394(2) 0.0379(2) 0.0459(2) 0.000 0.01001(18) 0.000
F2 0.0552(18) 0.0388(14) 0.089(2) 0.000 0.0181(16) 0.000
F3 0.0436(13) 0.0692(16) 0.147(3) 0.0068(16) 0.0132(15) -0.0105(11)
F4 0.094(3) 0.0375(15) 0.083(2) 0.000 0.023(2) 0.000
F5 0.157(3) 0.0784(19) 0.0449(13) -0.0040(12) 0.0128(15) -0.0190(19)

loop_
_atom_type_symbol
_atom_type_description
_atom_type_scat_dispersion_real
_atom_type_scat_dispersion_imag
_atom_type_scat_source
C C 0.0033 0.0016 'International Tables Vol C Tables 4.2.6.8 and 6.1.1.4'
H H 0.0000 0.0000 'International Tables Vol C Tables 4.2.6.8 and 6.1.1.4'
N N 0.0061 0.0033 'International Tables Vol C Tables 4.2.6.8 and 6.1.1.4'
O O 0.0106 0.0060 'International Tables Vol C Tables 4.2.6.8 and 6.1.1.4'
F F 0.0171 0.0103 'International Tables Vol C Tables 4.2.6.8 and 6.1.1.4'
Mn Mn 0.3368 0.7283 'International Tables Vol C Tables 4.2.6.8 and 6.1.1.4'
As As 0.0499 2.0058 'International Tables Vol C Tables 4.2.6.8 and 6.1.1.4'

loop_
_geom_angle_atom_site_label_1
_geom_angle_atom_site_label_2
_geom_angle_atom_site_label_3
_geom_angle
_geom_angle_site_symmetry_1
_geom_angle_site_symmetry_3
_geom_angle_publ_flag
O1 Mn1 O1 176.44(13) 2_556 . ?
O1 Mn1 N1 86.92(9) 2_556 2_556 ?
O1 Mn1 N1 91.18(9) . 2_556 ?
O1 Mn1 N1 91.17(9) 2_556 . ?
O1 Mn1 N1 86.93(9) . . ?
N1 Mn1 N1 115.56(14) 2_556 . ?
O1 Mn1 N2 96.70(10) 2_556 2_556 ?
O1 Mn1 N2 86.07(10) . 2_556 ?
N1 Mn1 N2 83.58(11) 2_556 2_556 ?
N1 Mn1 N2 159.74(11) . 2_556 ?
O1 Mn1 N2 86.07(10) 2_556 . ?
O1 Mn1 N2 96.70(10) . . ?
N1 Mn1 N2 159.74(11) 2_556 . ?
N1 Mn1 N2 83.58(11) . . ?
N2 Mn1 N2 78.40(17) 2_556 . ?
C1 O1 Mn1 122.78(17) . . ?
O1 C1 C6 123.0(2) . . ?
O1 C1 C2 118.6(3) . . ?
C6 C1 C2 118.4(3) . . ?
C3 C2 C1 120.6(3) . . ?
C3 C2 H1 119.7 . . ?
C1 C2 H1 119.7 . . ?
C4 C3 C2 119.4(3) . . ?
C4 C3 H2 120.3 . . ?
C2 C3 H2 120.3 . . ?
C5 C4 F1 118.8(3) . . ?
C5 C4 C3 122.5(3) . . ?
F1 C4 C3 118.7(3) . . ?
C4 C5 C6 118.9(3) . . ?
C4 C5 H3 120.6 . . ?
C6 C5 H3 120.6 . . ?
C1 C6 C5 120.2(3) . . ?
C1 C6 C7 121.4(2) . . ?
C5 C6 C7 118.2(3) . . ?
N1 C7 C6 124.3(3) . . ?
N1 C7 H4 117.8 . . ?
C6 C7 H4 117.8 . . ?
C7 N1 C8 117.4(3) . . ?
C7 N1 Mn1 122.2(2) . . ?
C8 N1 Mn1 120.20(19) . . ?
N1 C8 C9 111.4(3) . . ?
N1 C8 H5 109.4 . . ?
C9 C8 H5 109.4 . . ?
N1 C8 H6 109.4 . . ?
C9 C8 H6 109.4 . . ?
H5 C8 H6 108.0 . . ?
C10 C9 C8 115.7(3) . . ?
C10 C9 H7 108.4 . . ?
C8 C9 H7 108.4 . . ?
C10 C9 H8 108.4 . . ?
C8 C9 H8 108.4 . . ?
H7 C9 H8 107.4 . . ?
N2 C10 C9 112.7(3) . . ?
N2 C10 H9 109.1 . . ?
C9 C10 H9 109.1 . . ?
N2 C10 H10 109.1 . . ?
C9 C10 H10 109.1 . . ?
H9 C10 H10 107.8 . . ?
C11 N2 C10 111.9(3) . . ?
C11 N2 Mn1 107.3(2) . . ?
C10 N2 Mn1 115.7(2) . . ?
C11 N2 H11 107(3) . . ?
C10 N2 H11 111(3) . . ?
Mn1 N2 H11 103(3) . . ?
N2 C11 C11 109.4(3) . 2_556 ?
N2 C11 H12 109.8 . . ?
C11 C11 H12 109.8 2_556 . ?
N2 C11 H13 109.8 . . ?
C11 C11 H13 109.8 2_556 . ?
H12 C11 H13 108.3 . . ?
F5 As1 F5 179.56(19) . 2_656 ?
F5 As1 F2 90.22(9) . . ?
F5 As1 F2 90.22(9) 2_656 . ?
F5 As1 F3 90.65(18) . . ?
F5 As1 F3 89.35(18) 2_656 . ?
F2 As1 F3 89.50(9) . . ?
F5 As1 F3 89.35(18) . 2_656 ?
F5 As1 F3 90.66(18) 2_656 2_656 ?
F2 As1 F3 89.50(9) . 2_656 ?
F3 As1 F3 179.00(18) . 2_656 ?
F5 As1 F4 89.78(9) . . ?
F5 As1 F4 89.78(9) 2_656 . ?
F2 As1 F4 180.0 . . ?
F3 As1 F4 90.50(9) . . ?
F3 As1 F4 90.50(9) 2_656 . ?

loop_
_geom_bond_atom_site_label_1
_geom_bond_atom_site_label_2
_geom_bond_distance
_geom_bond_site_symmetry_2
_geom_bond_publ_flag
Mn1 O1 1.8628(19) 2_556 ?
Mn1 O1 1.8628(19) . ?
Mn1 N1 2.110(2) 2_556 ?
Mn1 N1 2.110(2) . ?
Mn1 N2 2.254(3) 2_556 ?
Mn1 N2 2.254(3) . ?
O1 C1 1.333(3) . ?
C1 C6 1.403(4) . ?
C1 C2 1.406(4) . ?
C2 C3 1.375(5) . ?
C2 H1 0.9300 . ?
C3 C4 1.373(5) . ?
C3 H2 0.9300 . ?
C4 C5 1.358(5) . ?
C4 F1 1.361(4) . ?
C5 C6 1.403(4) . ?
C5 H3 0.9300 . ?
C6 C7 1.448(4) . ?
C7 N1 1.279(4) . ?
C7 H4 0.9300 . ?
N1 C8 1.475(4) . ?
C8 C9 1.525(5) . ?
C8 H5 0.9700 . ?
C8 H6 0.9700 . ?
C9 C10 1.503(6) . ?
C9 H7 0.9700 . ?
C9 H8 0.9700 . ?
C10 N2 1.476(5) . ?
C10 H9 0.9700 . ?
C10 H10 0.9700 . ?
N2 C11 1.474(5) . ?
N2 H11 0.84(4) . ?
C11 C11 1.498(9) 2_556 ?
C11 H12 0.9700 . ?
C11 H13 0.9700 . ?
As1 F5 1.690(2) . ?
As1 F5 1.690(2) 2_656 ?
As1 F2 1.706(3) . ?
As1 F3 1.713(3) . ?
As1 F3 1.713(3) 2_656 ?
As1 F4 1.729(3) . ?
